data_7103575
loop_
_publ_author_name
'Xue, Min'
'Chen, Chuan-Feng'

_publ_section_title
;
 Triptycene-based tetralactam macrocycles: synthesis, structure and
 complexation with squaraine.
;
_journal_issue 46
_journal_name_full 'Chemical communications (Cambridge, England)'
_journal_page_first 6128
_journal_page_last 6130
_journal_paper_doi 10.1039/b813804d
_journal_year 2008
_chemical_absolute_configuration ad
_chemical_formula_moiety 'C58 H40 Cl12 N6 O5'
_chemical_formula_sum 'C58 H40 Cl12 N6 O5'
_chemical_formula_weight 1326.36
_chemical_name_systematic
;
?
;
_space_group_IT_number 19
_symmetry_cell_setting orthorhombic
_symmetry_space_group_name_Hall 'P 2ac 2ab'
_symmetry_space_group_name_H-M 'P 21 21 21'
_atom_sites_solution_hydrogens geom
_atom_sites_solution_primary direct
_atom_sites_solution_secondary difmap
_audit_creation_method SHELXL-97
_cell_angle_alpha 90.00
_cell_angle_beta 90.00
_cell_angle_gamma 90.00
_cell_formula_units_Z 4
_cell_length_a 12.9178(12)
_cell_length_b 21.121(2)
_cell_length_c 21.125(2)
_cell_measurement_reflns_used 10616
_cell_measurement_temperature 113(2)
_cell_measurement_theta_max 27.9
_cell_measurement_theta_min 1.8
_cell_volume 5763.6(10)
_computing_cell_refinement CrystalClear
_computing_data_collection CrystalClear
_computing_data_reduction CrystalClear
_computing_publication_material 'CrystalStructure 3.7.0'
_computing_structure_refinement 'SHELXL-97 (Sheldrick, 1997)'
_computing_structure_solution 'SHELXS-97 (Sheldrick, 1990)'
_diffrn_ambient_temperature 113(2)
_diffrn_detector_area_resol_mean 7.31
_diffrn_measured_fraction_theta_full 0.998
_diffrn_measured_fraction_theta_max 0.998
_diffrn_measurement_device_type 'Rigaku Saturn'
_diffrn_measurement_method \w
_diffrn_radiation_monochromator confocal
_diffrn_radiation_source 'rotating anode'
_diffrn_radiation_type MoK\a
_diffrn_radiation_wavelength 0.71070
_diffrn_reflns_av_R_equivalents 0.1249
_diffrn_reflns_av_sigmaI/netI 0.1255
_diffrn_reflns_limit_h_max 16
_diffrn_reflns_limit_h_min -16
_diffrn_reflns_limit_k_max 27
_diffrn_reflns_limit_k_min -27
_diffrn_reflns_limit_l_max 25
_diffrn_reflns_limit_l_min -27
_diffrn_reflns_number 51613
_diffrn_reflns_theta_full 27.10
_diffrn_reflns_theta_max 27.10
_diffrn_reflns_theta_min 1.36
_diffrn_standards_decay_% 0
_diffrn_standards_interval_count 0
_diffrn_standards_interval_time 0
_diffrn_standards_number 0
_exptl_absorpt_coefficient_mu 0.632
_exptl_absorpt_correction_T_max 0.9512
_exptl_absorpt_correction_T_min 0.9280
_exptl_absorpt_correction_type multi-scan
_exptl_absorpt_process_details crystalclear
_exptl_crystal_colour colorless
_exptl_crystal_density_diffrn 1.529
_exptl_crystal_density_method 'not measured'
_exptl_crystal_description block
_exptl_crystal_F_000 2696
_exptl_crystal_size_max 0.12
_exptl_crystal_size_mid 0.10
_exptl_crystal_size_min 0.08
_refine_diff_density_max 0.553
_refine_diff_density_min -0.788
_refine_diff_density_rms 0.082
_refine_ls_abs_structure_details 'Flack H D (1983), Acta Cryst. A39, 876-881'
_refine_ls_abs_structure_Flack 0.03(6)
_refine_ls_extinction_coef 0.0005(2)
_refine_ls_extinction_expression Fc^*^=kFc[1+0.001xFc^2^\l^3^/sin(2\q)]^-1/4^
_refine_ls_extinction_method SHELXL
_refine_ls_goodness_of_fit_ref 1.084
_refine_ls_hydrogen_treatment mixed
_refine_ls_matrix_type full
_refine_ls_number_parameters 743
_refine_ls_number_reflns 12695
_refine_ls_number_restraints 6
_refine_ls_restrained_S_all 1.084
_refine_ls_R_factor_all 0.0948
_refine_ls_R_factor_gt 0.0672
_refine_ls_shift/su_max 0.000
_refine_ls_shift/su_mean 0.000
_refine_ls_structure_factor_coef Fsqd
_refine_ls_weighting_details 'calc w=1/[\s^2^(Fo^2^)+(0.0556P)^2^+0.0000P] where P=(Fo^2^+2Fc^2^)/3'
_refine_ls_weighting_scheme calc
_refine_ls_wR_factor_gt 0.1574
_refine_ls_wR_factor_ref 0.1742
_reflns_number_gt 9433
_reflns_number_total 12695
_reflns_threshold_expression >2sigma(I)
_cod_data_source_file b813804d.txt
_cod_data_source_block shelxl
_cod_database_code 7103575

loop_
_symmetry_equiv_pos_as_xyz
'x, y, z'
'x+1/2, -y+1/2, -z'
'-x, y+1/2, -z+1/2'
'-x+1/2, -y, z+1/2'

loop_
_atom_site_label
_atom_site_type_symbol
_atom_site_fract_x
_atom_site_fract_y
_atom_site_fract_z
_atom_site_U_iso_or_equiv
_atom_site_adp_type
_atom_site_occupancy
_atom_site_symmetry_multiplicity
_atom_site_calc_flag
_atom_site_refinement_flags
_atom_site_disorder_assembly
_atom_site_disorder_group
O1 O 0.5730(3) 0.28020(15) 0.27612(15) 0.0307(8) Uani 1 1 d . . .
O2 O 0.5080(3) 0.60122(15) 0.35505(14) 0.0327(9) Uani 1 1 d . . .
O3 O 0.6742(3) 0.47162(15) 0.89424(14) 0.0293(8) Uani 1 1 d . . .
O4 O 0.7488(4) 0.15708(16) 0.80306(16) 0.0430(11) Uani 1 1 d . . .
N1 N 0.6355(3) 0.32521(17) 0.36777(17) 0.0217(9) Uani 1 1 d D . .
H1A H 0.652(4) 0.3615(12) 0.383(2) 0.026 Uiso 1 1 d D . .
N2 N 0.5494(3) 0.43638(17) 0.33737(16) 0.0197(8) Uani 1 1 d . . .
N3 N 0.5552(3) 0.52607(18) 0.42683(17) 0.0234(9) Uani 1 1 d D . .
H3A H 0.559(4) 0.4861(7) 0.435(2) 0.028 Uiso 1 1 d D . .
N4 N 0.7411(3) 0.44574(18) 0.79762(17) 0.0242(9) Uani 1 1 d D . .
H4A H 0.771(4) 0.4162(17) 0.777(2) 0.029 Uiso 1 1 d D . .
N5 N 0.7452(3) 0.32232(18) 0.82876(17) 0.0227(8) Uani 1 1 d . . .
N6 N 0.8052(3) 0.23530(18) 0.73832(17) 0.0238(9) Uani 1 1 d D . .
H6A H 0.831(4) 0.2729(11) 0.741(2) 0.029 Uiso 1 1 d D . .
C1 C 0.8414(4) 0.1225(2) 0.4938(2) 0.0223(10) Uani 1 1 d . . .
H1 H 0.8148 0.0784 0.4879 0.027 Uiso 1 1 calc R . .
C2 C 0.7801(4) 0.1713(2) 0.4569(2) 0.0201(9) Uani 1 1 d . . .
C3 C 0.6935(4) 0.1612(2) 0.4200(2) 0.0213(9) Uani 1 1 d . . .
H3 H 0.6669 0.1195 0.4153 0.026 Uiso 1 1 calc R . .
C4 C 0.6448(4) 0.2116(2) 0.38972(19) 0.0232(10) Uani 1 1 d . . .
H4 H 0.5848 0.2044 0.3647 0.028 Uiso 1 1 calc R . .
C5 C 0.6842(4) 0.2728(2) 0.39611(19) 0.0202(10) Uani 1 1 d . . .
C6 C 0.7718(4) 0.2832(2) 0.43378(19) 0.0222(10) Uani 1 1 d . . .
H6 H 0.7998 0.3246 0.4380 0.027 Uiso 1 1 calc R . .
C7 C 0.8172(4) 0.2327(2) 0.46467(19) 0.0198(9) Uani 1 1 d . . .
C8 C 0.9100(4) 0.2361(2) 0.5097(2) 0.0207(9) Uani 1 1 d . . .
H8 H 0.9361 0.2803 0.5158 0.025 Uiso 1 1 calc R . .
C9 C 0.8708(4) 0.2060(2) 0.5715(2) 0.0220(10) Uani 1 1 d . . .
C10 C 0.8627(4) 0.2357(2) 0.62971(19) 0.0197(9) Uani 1 1 d . . .
H10 H 0.8869 0.2778 0.6354 0.024 Uiso 1 1 calc R . .
C11 C 0.8179(4) 0.2025(2) 0.6801(2) 0.0224(10) Uani 1 1 d . . .
C12 C 0.7835(4) 0.1400(2) 0.6713(2) 0.0234(10) Uani 1 1 d . . .
H12 H 0.7541 0.1172 0.7057 0.028 Uiso 1 1 calc R . .
C13 C 0.7926(4) 0.1116(2) 0.6119(2) 0.0216(9) Uani 1 1 d . . .
H13 H 0.7694 0.0694 0.6055 0.026 Uiso 1 1 calc R . .
C14 C 0.8353(4) 0.1451(2) 0.5628(2) 0.0213(10) Uani 1 1 d . . .
C15 C 0.9527(4) 0.1300(2) 0.47339(19) 0.0203(9) Uani 1 1 d . . .
C16 C 1.0166(4) 0.0847(2) 0.4458(2) 0.0234(10) Uani 1 1 d . . .
H16 H 0.9928 0.0424 0.4407 0.028 Uiso 1 1 calc R . .
C17 C 1.1150(4) 0.1013(2) 0.4258(2) 0.0284(11) Uani 1 1 d . . .
H17 H 1.1587 0.0704 0.4071 0.034 Uiso 1 1 calc R . .
C18 C 1.1504(4) 0.1632(2) 0.4330(2) 0.0275(11) Uani 1 1 d . . .
H18 H 1.2176 0.1744 0.4185 0.033 Uiso 1 1 calc R . .
C19 C 1.0885(4) 0.2084(2) 0.4612(2) 0.0242(10) Uani 1 1 d . . .
H19 H 1.1133 0.2504 0.4665 0.029 Uiso 1 1 calc R . .
C20 C 0.9908(4) 0.1925(2) 0.4814(2) 0.0197(9) Uani 1 1 d . . .
C21 C 0.5841(4) 0.3258(2) 0.3112(2) 0.0229(10) Uani 1 1 d . . .
C22 C 0.5402(4) 0.3895(2) 0.2951(2) 0.0208(9) Uani 1 1 d . . .
C23 C 0.4914(4) 0.3967(2) 0.2364(2) 0.0248(10) Uani 1 1 d . . .
H23 H 0.4872 0.3625 0.2073 0.030 Uiso 1 1 calc R . .
C24 C 0.4492(4) 0.4555(2) 0.2222(2) 0.0252(10) Uani 1 1 d . . .
H24 H 0.4136 0.4617 0.1834 0.030 Uiso 1 1 calc R . .
C25 C 0.4592(4) 0.5047(2) 0.2645(2) 0.0260(10) Uani 1 1 d . . .
H25 H 0.4324 0.5455 0.2551 0.031 Uiso 1 1 calc R . .
C26 C 0.5098(4) 0.4927(2) 0.3215(2) 0.0223(10) Uani 1 1 d . . .
C27 C 0.5234(4) 0.5455(2) 0.3701(2) 0.0224(10) Uani 1 1 d . . .
C28 C 0.7087(4) 0.6638(2) 0.6399(2) 0.0267(11) Uani 1 1 d . . .
H28 H 0.6699 0.7016 0.6558 0.032 Uiso 1 1 calc R . .
C29 C 0.6580(4) 0.6340(2) 0.5814(2) 0.0272(11) Uani 1 1 d . . .
C30 C 0.5709(4) 0.6537(2) 0.5491(2) 0.0281(11) Uani 1 1 d . . .
H30 H 0.5347 0.6905 0.5624 0.034 Uiso 1 1 calc R . .
C31 C 0.5361(4) 0.6192(2) 0.4968(2) 0.0277(11) Uani 1 1 d . . .
H31 H 0.4768 0.6330 0.4740 0.033 Uiso 1 1 calc R . .
C32 C 0.5882(4) 0.5647(2) 0.4780(2) 0.0234(10) Uani 1 1 d . . .
C33 C 0.6771(4) 0.5453(2) 0.5102(2) 0.0208(9) Uani 1 1 d . . .
H33 H 0.7131 0.5083 0.4973 0.025 Uiso 1 1 calc R . .
C34 C 0.7123(4) 0.5803(2) 0.5609(2) 0.0224(10) Uani 1 1 d . . .
C35 C 0.8095(4) 0.5660(2) 0.5995(2) 0.0226(10) Uani 1 1 d . . .
H35 H 0.8487 0.5283 0.5839 0.027 Uiso 1 1 calc R . .
C36 C 0.7699(4) 0.5585(2) 0.6668(2) 0.0222(10) Uani 1 1 d . . .
C37 C 0.7785(4) 0.5047(2) 0.70317(19) 0.0190(9) Uani 1 1 d . . .
H37 H 0.8138 0.4686 0.6872 0.023 Uiso 1 1 calc R . .
C38 C 0.7347(4) 0.5035(2) 0.7641(2) 0.0214(10) Uani 1 1 d . . .
C39 C 0.6847(4) 0.5571(2) 0.7867(2) 0.0255(11) Uani 1 1 d . . .
H39 H 0.6566 0.5569 0.8282 0.031 Uiso 1 1 calc R . .
C40 C 0.6749(4) 0.6111(2) 0.7492(2) 0.0268(11) Uani 1 1 d . . .
H40 H 0.6409 0.6477 0.7652 0.032 Uiso 1 1 calc R . .
C41 C 0.7152(4) 0.6109(2) 0.6888(2) 0.0247(10) Uani 1 1 d . . .
C42 C 0.8190(4) 0.6795(2) 0.6216(2) 0.0275(11) Uani 1 1 d . . .
C43 C 0.8691(5) 0.7381(2) 0.6260(2) 0.0366(14) Uani 1 1 d . . .
H43 H 0.8340 0.7738 0.6429 0.044 Uiso 1 1 calc R . .
C44 C 0.9703(5) 0.7434(3) 0.6052(2) 0.0381(14) Uani 1 1 d . . .
H44 H 1.0048 0.7831 0.6080 0.046 Uiso 1 1 calc R . .
C45 C 1.0218(5) 0.6918(3) 0.5807(2) 0.0420(15) Uani 1 1 d . . .
H45 H 1.0910 0.6964 0.5661 0.050 Uiso 1 1 calc R . .
C46 C 0.9730(4) 0.6327(3) 0.5771(2) 0.0329(12) Uani 1 1 d . . .
H46 H 1.0085 0.5971 0.5603 0.040 Uiso 1 1 calc R . .
C47 C 0.8728(4) 0.6271(2) 0.59832(19) 0.0222(10) Uani 1 1 d . . .
C48 C 0.7086(4) 0.4321(2) 0.85681(19) 0.0230(10) Uani 1 1 d . . .
C49 C 0.7129(4) 0.3637(2) 0.8739(2) 0.0233(10) Uani 1 1 d . . .
C50 C 0.6797(4) 0.3441(2) 0.9335(2) 0.0260(11) Uani 1 1 d . . .
H50 H 0.6576 0.3743 0.9639 0.031 Uiso 1 1 calc R . .
C51 C 0.6791(4) 0.2812(2) 0.9478(2) 0.0279(11) Uani 1 1 d . . .
H51 H 0.6592 0.2673 0.9888 0.033 Uiso 1 1 calc R . .
C52 C 0.7078(4) 0.2376(2) 0.9019(2) 0.0274(11) Uani 1 1 d . . .
H52 H 0.7048 0.1934 0.9099 0.033 Uiso 1 1 calc R . .
C53 C 0.7414(4) 0.2609(2) 0.8436(2) 0.0230(10) Uani 1 1 d . . .
C54 C 0.7670(4) 0.2127(2) 0.7929(2) 0.0245(10) Uani 1 1 d . . .
Cl1 Cl 0.53880(13) 0.36223(7) 0.73559(7) 0.0484(4) Uani 1 1 d . . .
Cl2 Cl 0.34693(12) 0.29224(7) 0.72060(6) 0.0395(3) Uani 1 1 d . . .
Cl3 Cl 0.54319(14) 0.23010(8) 0.70137(9) 0.0584(5) Uani 1 1 d . . .
C55 C 0.4763(5) 0.3013(3) 0.6943(3) 0.0372(13) Uani 1 1 d . . .
H55 H 0.4746 0.3131 0.6485 0.045 Uiso 1 1 calc R . .
Cl4 Cl 1.01851(13) 0.38453(7) 0.42001(7) 0.0462(4) Uani 1 1 d . . .
Cl5 Cl 0.90278(16) 0.41444(7) 0.53227(9) 0.0641(5) Uani 1 1 d . . .
Cl6 Cl 1.09177(14) 0.48236(7) 0.50528(8) 0.0507(4) Uani 1 1 d . . .
C56 C 0.9823(5) 0.4456(3) 0.4721(3) 0.0403(14) Uani 1 1 d . . .
H56 H 0.9420 0.4780 0.4480 0.048 Uiso 1 1 calc R . .
Cl7 Cl 0.30081(13) 0.45473(7) 0.67413(7) 0.0449(4) Uani 1 1 d . . .
Cl8 Cl 0.30694(14) 0.55095(7) 0.57738(7) 0.0494(4) Uani 1 1 d . . .
Cl9 Cl 0.46624(14) 0.54729(8) 0.67374(8) 0.0511(4) Uani 1 1 d . . .
C57 C 0.3348(5) 0.5333(2) 0.6577(3) 0.0378(13) Uani 1 1 d . . .
H57 H 0.2924 0.5618 0.6852 0.045 Uiso 1 1 calc R . .
Cl10 Cl 0.77425(19) 0.91543(13) 0.6212(2) 0.1534(17) Uani 1 1 d . . .
Cl11 Cl 0.5832(2) 0.85783(12) 0.59051(13) 0.0975(8) Uani 1 1 d . . .
Cl12 Cl 0.5877(2) 0.97591(10) 0.66041(9) 0.0788(6) Uani 1 1 d . . .
C58 C 0.6507(7) 0.9029(4) 0.6441(4) 0.071(2) Uani 1 1 d . . .
H58 H 0.6533 0.8786 0.6847 0.086 Uiso 1 1 calc R . .
O5 O 0.9611(4) 0.33854(18) 0.73753(18) 0.0507(12) Uani 1 1 d D . .
H5A H 0.9702 0.3570 0.7729 0.076 Uiso 1 1 d RD . .
H5B H 0.9938 0.3039 0.7334 0.076 Uiso 1 1 d RD . .

loop_
_atom_site_aniso_label
_atom_site_aniso_U_11
_atom_site_aniso_U_22
_atom_site_aniso_U_33
_atom_site_aniso_U_23
_atom_site_aniso_U_13
_atom_site_aniso_U_12
O1 0.045(3) 0.0234(17) 0.0239(16) -0.0024(14) -0.0026(16) -0.0002(16)
O2 0.054(3) 0.0236(17) 0.0203(16) -0.0009(13) -0.0062(16) 0.0076(17)
O3 0.037(2) 0.0294(18) 0.0214(15) -0.0006(13) 0.0029(15) 0.0085(16)
O4 0.072(3) 0.0253(19) 0.0318(19) 0.0033(15) 0.020(2) -0.0057(19)
N1 0.024(2) 0.0179(18) 0.0233(19) -0.0040(15) -0.0094(17) 0.0034(17)
N2 0.020(2) 0.0215(18) 0.0176(17) -0.0010(14) -0.0032(15) -0.0019(16)
N3 0.032(3) 0.0224(19) 0.0161(17) 0.0033(15) -0.0090(17) -0.0015(18)
N4 0.027(2) 0.023(2) 0.0232(19) 0.0008(15) 0.0042(17) 0.0031(18)
N5 0.020(2) 0.027(2) 0.0216(19) -0.0009(16) 0.0011(16) 0.0026(17)
N6 0.029(2) 0.0222(19) 0.0206(18) -0.0012(15) 0.0012(17) -0.0032(18)
C1 0.024(3) 0.017(2) 0.025(2) -0.0050(17) -0.0003(19) 0.0005(19)
C2 0.017(2) 0.023(2) 0.020(2) -0.0022(17) 0.0003(18) 0.0008(19)
C3 0.022(3) 0.0155(19) 0.027(2) 0.0044(17) 0.004(2) -0.0043(19)
C4 0.023(3) 0.030(2) 0.017(2) -0.0007(17) -0.0010(18) -0.004(2)
C5 0.026(3) 0.022(2) 0.0131(19) -0.0001(16) 0.0037(18) 0.002(2)
C6 0.026(3) 0.021(2) 0.020(2) -0.0022(17) 0.0004(19) -0.0022(19)
C7 0.019(2) 0.022(2) 0.018(2) 0.0005(17) 0.0028(18) -0.0004(19)
C8 0.020(2) 0.021(2) 0.021(2) 0.0022(17) 0.0004(18) -0.004(2)
C9 0.017(2) 0.024(2) 0.026(2) 0.0004(18) -0.0025(19) 0.0003(19)
C10 0.024(3) 0.016(2) 0.020(2) 0.0025(16) 0.0001(18) 0.0005(19)
C11 0.018(2) 0.027(2) 0.022(2) -0.0032(18) -0.0024(18) 0.001(2)
C12 0.022(3) 0.026(2) 0.022(2) 0.0001(18) -0.0001(19) 0.004(2)
C13 0.018(2) 0.019(2) 0.028(2) 0.0021(17) -0.0037(19) -0.0026(19)
C14 0.019(3) 0.023(2) 0.022(2) -0.0003(17) -0.0031(18) 0.0031(19)
C15 0.022(3) 0.025(2) 0.0144(19) 0.0008(16) -0.0066(18) 0.002(2)
C16 0.026(3) 0.023(2) 0.021(2) -0.0026(17) -0.0053(19) 0.004(2)
C17 0.025(3) 0.036(3) 0.025(2) -0.001(2) 0.002(2) 0.007(2)
C18 0.024(3) 0.032(3) 0.026(2) 0.0016(19) 0.004(2) 0.002(2)
C19 0.022(3) 0.030(2) 0.021(2) 0.0007(18) -0.0042(19) 0.002(2)
C20 0.017(2) 0.021(2) 0.021(2) -0.0025(17) -0.0037(18) -0.0008(19)
C21 0.021(3) 0.026(2) 0.022(2) -0.0001(18) 0.0026(19) -0.001(2)
C22 0.012(2) 0.029(2) 0.022(2) 0.0026(18) -0.0005(18) -0.001(2)
C23 0.023(3) 0.026(2) 0.026(2) -0.0023(18) 0.004(2) -0.004(2)
C24 0.019(3) 0.039(3) 0.017(2) 0.0020(19) -0.0095(18) -0.005(2)
C25 0.024(3) 0.029(2) 0.025(2) 0.0066(19) 0.001(2) 0.001(2)
C26 0.018(2) 0.033(2) 0.016(2) -0.0009(18) -0.0030(18) 0.000(2)
C27 0.018(3) 0.025(2) 0.024(2) 0.0010(18) -0.0055(18) -0.002(2)
C28 0.039(3) 0.017(2) 0.023(2) -0.0047(17) -0.004(2) 0.004(2)
C29 0.036(3) 0.022(2) 0.024(2) -0.0008(18) -0.001(2) 0.002(2)
C30 0.035(3) 0.017(2) 0.033(2) -0.0011(19) -0.004(2) 0.004(2)
C31 0.035(3) 0.023(2) 0.025(2) -0.0009(19) -0.004(2) 0.008(2)
C32 0.031(3) 0.022(2) 0.017(2) -0.0002(17) -0.0030(19) -0.006(2)
C33 0.020(3) 0.019(2) 0.023(2) 0.0011(17) 0.0004(18) 0.0001(19)
C34 0.025(3) 0.021(2) 0.022(2) -0.0010(17) 0.0011(19) -0.003(2)
C35 0.026(3) 0.020(2) 0.023(2) -0.0007(17) 0.0020(19) 0.000(2)
C36 0.021(3) 0.022(2) 0.023(2) 0.0029(18) -0.0032(19) -0.0064(19)
C37 0.023(3) 0.0154(19) 0.019(2) 0.0002(16) -0.0015(18) -0.0053(19)
C38 0.027(3) 0.019(2) 0.018(2) -0.0024(17) -0.0038(18) -0.0010(19)
C39 0.032(3) 0.024(2) 0.021(2) -0.0004(17) 0.006(2) 0.003(2)
C40 0.038(3) 0.017(2) 0.025(2) -0.0003(17) -0.006(2) 0.000(2)
C41 0.031(3) 0.021(2) 0.022(2) 0.0001(17) -0.006(2) 0.003(2)
C42 0.035(3) 0.028(2) 0.020(2) 0.0033(18) -0.008(2) -0.008(2)
C43 0.063(4) 0.025(2) 0.022(2) 0.0022(19) -0.007(3) -0.009(3)
C44 0.055(4) 0.037(3) 0.023(2) 0.005(2) -0.008(3) -0.018(3)
C45 0.044(4) 0.055(3) 0.027(3) 0.016(2) -0.010(2) -0.031(3)
C46 0.037(3) 0.044(3) 0.018(2) 0.003(2) -0.004(2) -0.008(3)
C47 0.030(3) 0.024(2) 0.0127(19) 0.0026(17) -0.0028(18) -0.009(2)
C48 0.020(3) 0.031(2) 0.018(2) 0.0015(18) -0.0053(18) -0.003(2)
C49 0.023(3) 0.025(2) 0.021(2) -0.0020(18) -0.0018(19) -0.003(2)
C50 0.026(3) 0.031(2) 0.022(2) -0.0018(19) 0.004(2) 0.000(2)
C51 0.037(3) 0.033(3) 0.014(2) 0.0041(18) 0.0017(19) -0.004(2)
C52 0.035(3) 0.024(2) 0.023(2) 0.0023(18) 0.007(2) 0.005(2)
C53 0.018(2) 0.026(2) 0.025(2) 0.0010(18) 0.0006(19) 0.002(2)
C54 0.029(3) 0.028(2) 0.017(2) 0.0018(18) 0.0011(19) 0.003(2)
Cl1 0.0461(10) 0.0531(9) 0.0461(8) -0.0071(7) -0.0068(7) -0.0163(8)
Cl2 0.0322(8) 0.0434(8) 0.0429(7) 0.0007(6) -0.0055(6) -0.0037(6)
Cl3 0.0372(9) 0.0477(9) 0.0901(12) 0.0011(8) 0.0020(9) 0.0046(8)
C55 0.036(3) 0.035(3) 0.041(3) -0.003(2) -0.003(3) -0.003(3)
Cl4 0.0426(9) 0.0389(7) 0.0571(9) -0.0006(7) 0.0067(7) -0.0022(7)
Cl5 0.0721(14) 0.0339(8) 0.0862(12) -0.0107(8) 0.0332(11) -0.0043(8)
Cl6 0.0453(10) 0.0367(7) 0.0701(10) 0.0017(7) -0.0188(8) -0.0023(7)
C56 0.039(4) 0.035(3) 0.047(3) 0.001(2) -0.001(3) -0.003(3)
Cl7 0.0434(9) 0.0339(7) 0.0574(8) -0.0092(6) 0.0014(7) -0.0052(6)
Cl8 0.0596(11) 0.0386(7) 0.0501(8) -0.0084(6) -0.0141(8) 0.0039(7)
Cl9 0.0432(10) 0.0506(9) 0.0596(9) -0.0030(7) -0.0110(8) -0.0110(8)
C57 0.036(4) 0.025(3) 0.052(3) -0.013(2) 0.002(3) 0.001(2)
Cl10 0.0414(13) 0.0809(17) 0.338(5) -0.067(2) -0.008(2) -0.0035(12)
Cl11 0.0806(18) 0.0989(17) 0.1131(17) -0.0040(14) -0.0356(14) -0.0325(14)
Cl12 0.0847(17) 0.0866(14) 0.0652(11) 0.0268(10) 0.0095(11) 0.0237(12)
C58 0.055(5) 0.070(5) 0.089(6) 0.024(4) -0.013(4) -0.005(4)
O5 0.069(3) 0.040(2) 0.043(2) -0.0122(18) -0.006(2) -0.017(2)

loop_
_atom_type_symbol
_atom_type_description
_atom_type_scat_dispersion_real
_atom_type_scat_dispersion_imag
_atom_type_scat_source
C C 0.0033 0.0016 'International Tables Vol C Tables 4.2.6.8 and 6.1.1.4'
H H 0.0000 0.0000 'International Tables Vol C Tables 4.2.6.8 and 6.1.1.4'
N N 0.0061 0.0033 'International Tables Vol C Tables 4.2.6.8 and 6.1.1.4'
O O 0.0106 0.0060 'International Tables Vol C Tables 4.2.6.8 and 6.1.1.4'
Cl Cl 0.1484 0.1585 'International Tables Vol C Tables 4.2.6.8 and 6.1.1.4'

loop_
_geom_angle_atom_site_label_1
_geom_angle_atom_site_label_2
_geom_angle_atom_site_label_3
_geom_angle
_geom_angle_site_symmetry_1
_geom_angle_site_symmetry_3
_geom_angle_publ_flag
C21 N1 C5 126.6(4) . . ?
C21 N1 H1A 117(3) . . ?
C5 N1 H1A 115(3) . . ?
C26 N2 C22 117.2(4) . . ?
C27 N3 C32 127.0(4) . . ?
C27 N3 H3A 119(3) . . ?
C32 N3 H3A 114(3) . . ?
C48 N4 C38 129.1(4) . . ?
C48 N4 H4A 118(3) . . ?
C38 N4 H4A 113(3) . . ?
C53 N5 C49 116.7(4) . . ?
C54 N6 C11 127.8(4) . . ?
C54 N6 H6A 115(3) . . ?
C11 N6 H6A 117(3) . . ?
C15 C1 C2 106.2(4) . . ?
C15 C1 C14 106.7(4) . . ?
C2 C1 C14 104.5(3) . . ?
C15 C1 H1 112.9 . . ?
C2 C1 H1 112.9 . . ?
C14 C1 H1 112.9 . . ?
C3 C2 C7 119.3(4) . . ?
C3 C2 C1 127.5(4) . . ?
C7 C2 C1 113.2(4) . . ?
C2 C3 C4 120.5(4) . . ?
C2 C3 H3 119.8 . . ?
C4 C3 H3 119.8 . . ?
C3 C4 C5 119.9(4) . . ?
C3 C4 H4 120.0 . . ?
C5 C4 H4 120.0 . . ?
C4 C5 C6 119.7(4) . . ?
C4 C5 N1 121.6(4) . . ?
C6 C5 N1 118.6(4) . . ?
C7 C6 C5 119.3(4) . . ?
C7 C6 H6 120.3 . . ?
C5 C6 H6 120.3 . . ?
C6 C7 C2 121.2(4) . . ?
C6 C7 C8 126.1(4) . . ?
C2 C7 C8 112.7(4) . . ?
C20 C8 C7 105.4(3) . . ?
C20 C8 C9 108.1(4) . . ?
C7 C8 C9 104.4(4) . . ?
C20 C8 H8 112.8 . . ?
C7 C8 H8 112.8 . . ?
C9 C8 H8 112.8 . . ?
C14 C9 C10 121.0(4) . . ?
C14 C9 C8 112.5(4) . . ?
C10 C9 C8 126.3(4) . . ?
C9 C10 C11 118.7(4) . . ?
C9 C10 H10 120.7 . . ?
C11 C10 H10 120.7 . . ?
C10 C11 C12 120.1(4) . . ?
C10 C11 N6 117.4(4) . . ?
C12 C11 N6 122.4(4) . . ?
C13 C12 C11 119.8(4) . . ?
C13 C12 H12 120.1 . . ?
C11 C12 H12 120.1 . . ?
C14 C13 C12 119.4(4) . . ?
C14 C13 H13 120.3 . . ?
C12 C13 H13 120.3 . . ?
C13 C14 C9 121.0(4) . . ?
C13 C14 C1 125.3(4) . . ?
C9 C14 C1 113.5(4) . . ?
C16 C15 C20 119.0(5) . . ?
C16 C15 C1 127.7(4) . . ?
C20 C15 C1 113.2(4) . . ?
C17 C16 C15 119.8(5) . . ?
C17 C16 H16 120.1 . . ?
C15 C16 H16 120.1 . . ?
C16 C17 C18 120.4(5) . . ?
C16 C17 H17 119.8 . . ?
C18 C17 H17 119.8 . . ?
C19 C18 C17 120.4(5) . . ?
C19 C18 H18 119.8 . . ?
C17 C18 H18 119.8 . . ?
C20 C19 C18 119.8(5) . . ?
C20 C19 H19 120.1 . . ?
C18 C19 H19 120.1 . . ?
C19 C20 C15 120.6(4) . . ?
C19 C20 C8 127.3(4) . . ?
C15 C20 C8 112.0(4) . . ?
O1 C21 N1 125.4(4) . . ?
O1 C21 C22 121.7(4) . . ?
N1 C21 C22 112.9(4) . . ?
N2 C22 C23 123.4(4) . . ?
N2 C22 C21 118.6(4) . . ?
C23 C22 C21 118.0(4) . . ?
C24 C23 C22 117.8(4) . . ?
C24 C23 H23 121.1 . . ?
C22 C23 H23 121.1 . . ?
C25 C24 C23 119.9(4) . . ?
C25 C24 H24 120.1 . . ?
C23 C24 H24 120.1 . . ?
C24 C25 C26 117.8(4) . . ?
C24 C25 H25 121.1 . . ?
C26 C25 H25 121.1 . . ?
N2 C26 C25 123.9(4) . . ?
N2 C26 C27 116.0(4) . . ?
C25 C26 C27 120.2(4) . . ?
O2 C27 N3 125.1(4) . . ?
O2 C27 C26 120.3(4) . . ?
N3 C27 C26 114.6(4) . . ?
C42 C28 C41 106.3(4) . . ?
C42 C28 C29 106.6(4) . . ?
C41 C28 C29 105.6(4) . . ?
C42 C28 H28 112.6 . . ?
C41 C28 H28 112.6 . . ?
C29 C28 H28 112.6 . . ?
C30 C29 C34 119.8(4) . . ?
C30 C29 C28 128.5(4) . . ?
C34 C29 C28 111.6(4) . . ?
C29 C30 C31 119.8(5) . . ?
C29 C30 H30 120.1 . . ?
C31 C30 H30 120.1 . . ?
C32 C31 C30 120.0(5) . . ?
C32 C31 H31 120.0 . . ?
C30 C31 H31 120.0 . . ?
C31 C32 C33 120.1(4) . . ?
C31 C32 N3 123.1(5) . . ?
C33 C32 N3 116.8(4) . . ?
C34 C33 C32 119.6(4) . . ?
C34 C33 H33 120.2 . . ?
C32 C33 H33 120.2 . . ?
C33 C34 C29 120.6(5) . . ?
C33 C34 C35 125.5(4) . . ?
C29 C34 C35 113.9(4) . . ?
C36 C35 C47 106.5(3) . . ?
C36 C35 C34 104.1(4) . . ?
C47 C35 C34 105.3(4) . . ?
C36 C35 H35 113.4 . . ?
C47 C35 H35 113.4 . . ?
C34 C35 H35 113.4 . . ?
C37 C36 C41 120.8(4) . . ?
C37 C36 C35 125.5(4) . . ?
C41 C36 C35 113.6(4) . . ?
C36 C37 C38 119.5(4) . . ?
C36 C37 H37 120.2 . . ?
C38 C37 H37 120.2 . . ?
C39 C38 C37 119.2(4) . . ?
C39 C38 N4 123.9(4) . . ?
C37 C38 N4 116.8(4) . . ?
C38 C39 C40 120.9(4) . . ?
C38 C39 H39 119.5 . . ?
C40 C39 H39 119.5 . . ?
C41 C40 C39 119.3(4) . . ?
C41 C40 H40 120.3 . . ?
C39 C40 H40 120.3 . . ?
C40 C41 C36 120.1(4) . . ?
C40 C41 C28 127.3(4) . . ?
C36 C41 C28 112.6(4) . . ?
C47 C42 C43 119.7(5) . . ?
C47 C42 C28 112.7(4) . . ?
C43 C42 C28 127.6(5) . . ?
C44 C43 C42 119.1(5) . . ?
C44 C43 H43 120.4 . . ?
C42 C43 H43 120.4 . . ?
C45 C44 C43 120.7(5) . . ?
C45 C44 H44 119.6 . . ?
C43 C44 H44 119.6 . . ?
C44 C45 C46 120.5(6) . . ?
C44 C45 H45 119.7 . . ?
C46 C45 H45 119.7 . . ?
C47 C46 C45 118.9(6) . . ?
C47 C46 H46 120.6 . . ?
C45 C46 H46 120.6 . . ?
C46 C47 C42 121.0(4) . . ?
C46 C47 C35 125.5(5) . . ?
C42 C47 C35 113.5(4) . . ?
O3 C48 N4 124.2(4) . . ?
O3 C48 C49 120.9(4) . . ?
N4 C48 C49 114.8(4) . . ?
N5 C49 C50 122.4(4) . . ?
N5 C49 C48 117.7(4) . . ?
C50 C49 C48 119.8(4) . . ?
C51 C50 C49 119.6(4) . . ?
C51 C50 H50 120.2 . . ?
C49 C50 H50 120.2 . . ?
C50 C51 C52 119.3(4) . . ?
C50 C51 H51 120.4 . . ?
C52 C51 H51 120.4 . . ?
C51 C52 C53 117.8(4) . . ?
C51 C52 H52 121.1 . . ?
C53 C52 H52 121.1 . . ?
N5 C53 C52 124.1(4) . . ?
N5 C53 C54 118.6(4) . . ?
C52 C53 C54 117.1(4) . . ?
O4 C54 N6 124.5(4) . . ?
O4 C54 C53 118.8(4) . . ?
N6 C54 C53 116.7(4) . . ?
Cl3 C55 Cl1 111.3(3) . . ?
Cl3 C55 Cl2 110.4(3) . . ?
Cl1 C55 Cl2 111.0(3) . . ?
Cl3 C55 H55 108.0 . . ?
Cl1 C55 H55 108.0 . . ?
Cl2 C55 H55 108.0 . . ?
Cl6 C56 Cl4 111.1(3) . . ?
Cl6 C56 Cl5 110.3(3) . . ?
Cl4 C56 Cl5 109.4(3) . . ?
Cl6 C56 H56 108.7 . . ?
Cl4 C56 H56 108.7 . . ?
Cl5 C56 H56 108.7 . . ?
Cl7 C57 Cl9 111.4(3) . . ?
Cl7 C57 Cl8 109.7(3) . . ?
Cl9 C57 Cl8 110.2(3) . . ?
Cl7 C57 H57 108.5 . . ?
Cl9 C57 H57 108.5 . . ?
Cl8 C57 H57 108.5 . . ?
Cl10 C58 Cl11 112.2(5) . . ?
Cl10 C58 Cl12 110.7(4) . . ?
Cl11 C58 Cl12 112.1(5) . . ?
Cl10 C58 H58 107.2 . . ?
Cl11 C58 H58 107.2 . . ?
Cl12 C58 H58 107.2 . . ?
H5A O5 H5B 114.5 . . ?

loop_
_geom_bond_atom_site_label_1
_geom_bond_atom_site_label_2
_geom_bond_distance
_geom_bond_site_symmetry_2
_geom_bond_publ_flag
O1 C21 1.223(5) . ?
O2 C27 1.236(5) . ?
O3 C48 1.232(5) . ?
O4 C54 1.218(6) . ?
N1 C21 1.368(6) . ?
N1 C5 1.408(6) . ?
N1 H1A 0.860(10) . ?
N2 C26 1.337(6) . ?
N2 C22 1.339(5) . ?
N3 C27 1.331(5) . ?
N3 C32 1.420(6) . ?
N3 H3A 0.861(10) . ?
N4 C48 1.350(5) . ?
N4 C38 1.414(6) . ?
N4 H4A 0.859(10) . ?
N5 C53 1.335(6) . ?
N5 C49 1.361(6) . ?
N6 C54 1.341(6) . ?
N6 C11 1.422(6) . ?
N6 H6A 0.861(10) . ?
C1 C15 1.509(7) . ?
C1 C2 1.515(6) . ?
C1 C14 1.537(6) . ?
C1 H1 1.0000 . ?
C2 C3 1.380(6) . ?
C2 C7 1.393(6) . ?
C3 C4 1.393(6) . ?
C3 H3 0.9500 . ?
C4 C5 1.395(6) . ?
C4 H4 0.9500 . ?
C5 C6 1.401(6) . ?
C6 C7 1.380(6) . ?
C6 H6 0.9500 . ?
C7 C8 1.533(6) . ?
C8 C20 1.515(6) . ?
C8 C9 1.538(6) . ?
C8 H8 1.0000 . ?
C9 C14 1.378(6) . ?
C9 C10 1.385(6) . ?
C10 C11 1.400(6) . ?
C10 H10 0.9500 . ?
C11 C12 1.403(6) . ?
C12 C13 1.397(6) . ?
C12 H12 0.9500 . ?
C13 C14 1.371(6) . ?
C13 H13 0.9500 . ?
C15 C16 1.392(6) . ?
C15 C20 1.419(6) . ?
C16 C17 1.385(7) . ?
C16 H16 0.9500 . ?
C17 C18 1.394(7) . ?
C17 H17 0.9500 . ?
C18 C19 1.380(7) . ?
C18 H18 0.9500 . ?
C19 C20 1.374(7) . ?
C19 H19 0.9500 . ?
C21 C22 1.499(6) . ?
C22 C23 1.399(6) . ?
C23 C24 1.388(7) . ?
C23 H23 0.9500 . ?
C24 C25 1.377(6) . ?
C24 H24 0.9500 . ?
C25 C26 1.394(6) . ?
C25 H25 0.9500 . ?
C26 C27 1.525(6) . ?
C28 C42 1.513(8) . ?
C28 C41 1.525(6) . ?
C28 C29 1.533(6) . ?
C28 H28 1.0000 . ?
C29 C30 1.380(7) . ?
C29 C34 1.403(7) . ?
C30 C31 1.398(6) . ?
C30 H30 0.9500 . ?
C31 C32 1.393(7) . ?
C31 H31 0.9500 . ?
C32 C33 1.395(7) . ?
C33 C34 1.376(6) . ?
C33 H33 0.9500 . ?
C34 C35 1.529(7) . ?
C35 C36 1.520(6) . ?
C35 C47 1.528(6) . ?
C35 H35 1.0000 . ?
C36 C37 1.375(6) . ?
C36 C41 1.393(6) . ?
C37 C38 1.405(6) . ?
C37 H37 0.9500 . ?
C38 C39 1.387(6) . ?
C39 C40 1.395(6) . ?
C39 H39 0.9500 . ?
C40 C41 1.378(6) . ?
C40 H40 0.9500 . ?
C42 C47 1.394(7) . ?
C42 C43 1.401(7) . ?
C43 C44 1.384(9) . ?
C43 H43 0.9500 . ?
C44 C45 1.378(9) . ?
C44 H44 0.9500 . ?
C45 C46 1.401(7) . ?
C45 H45 0.9500 . ?
C46 C47 1.375(7) . ?
C46 H46 0.9500 . ?
C48 C49 1.489(6) . ?
C49 C50 1.392(6) . ?
C50 C51 1.362(6) . ?
C50 H50 0.9500 . ?
C51 C52 1.388(6) . ?
C51 H51 0.9500 . ?
C52 C53 1.395(6) . ?
C52 H52 0.9500 . ?
C53 C54 1.514(6) . ?
Cl1 C55 1.751(5) . ?
Cl2 C55 1.772(6) . ?
Cl3 C55 1.740(6) . ?
C55 H55 1.0000 . ?
Cl4 C56 1.759(6) . ?
Cl5 C56 1.761(6) . ?
Cl6 C56 1.759(6) . ?
C56 H56 1.0000 . ?
Cl7 C57 1.751(5) . ?
Cl8 C57 1.775(6) . ?
Cl9 C57 1.756(6) . ?
C57 H57 1.0000 . ?
Cl10 C58 1.688(9) . ?
Cl11 C58 1.718(8) . ?
Cl12 C58 1.777(8) . ?
C58 H58 1.0000 . ?
O5 H5A 0.8507 . ?
O5 H5B 0.8501 . ?

loop_
_geom_hbond_atom_site_label_D
_geom_hbond_atom_site_label_H
_geom_hbond_atom_site_label_A
_geom_hbond_distance_DH
_geom_hbond_distance_HA
_geom_hbond_distance_DA
_geom_hbond_angle_DHA
_geom_hbond_site_symmetry_A
O5 H5B O1 0.85 2.06 2.909(5) 179.7 2_556
O5 H5A O2 0.85 1.97 2.818(5) 179.4 4_665
N6 H6A O5 0.861(10) 2.18(3) 2.968(6) 151(5) .

loop_
_geom_torsion_atom_site_label_1
_geom_torsion_atom_site_label_2
_geom_torsion_atom_site_label_3
_geom_torsion_atom_site_label_4
_geom_torsion
_geom_torsion_site_symmetry_1
_geom_torsion_site_symmetry_2
_geom_torsion_site_symmetry_3
_geom_torsion_site_symmetry_4
_geom_torsion_publ_flag
C15 C1 C2 C3 127.0(5) . . . . ?
C14 C1 C2 C3 -120.5(5) . . . . ?
C15 C1 C2 C7 -55.4(5) . . . . ?
C14 C1 C2 C7 57.2(5) . . . . ?
C7 C2 C3 C4 1.4(7) . . . . ?
C1 C2 C3 C4 179.0(4) . . . . ?
C2 C3 C4 C5 0.6(7) . . . . ?
C3 C4 C5 C6 -0.9(6) . . . . ?
C3 C4 C5 N1 -178.1(4) . . . . ?
C21 N1 C5 C4 -34.1(7) . . . . ?
C21 N1 C5 C6 148.7(5) . . . . ?
C4 C5 C6 C7 -0.8(6) . . . . ?
N1 C5 C6 C7 176.5(4) . . . . ?
C5 C6 C7 C2 2.9(7) . . . . ?
C5 C6 C7 C8 -177.3(4) . . . . ?
C3 C2 C7 C6 -3.2(7) . . . . ?
C1 C2 C7 C6 178.9(4) . . . . ?
C3 C2 C7 C8 176.9(4) . . . . ?
C1 C2 C7 C8 -1.0(5) . . . . ?
C6 C7 C8 C20 -122.5(5) . . . . ?
C2 C7 C8 C20 57.4(5) . . . . ?
C6 C7 C8 C9 123.7(5) . . . . ?
C2 C7 C8 C9 -56.4(5) . . . . ?
C20 C8 C9 C14 -54.5(5) . . . . ?
C7 C8 C9 C14 57.4(5) . . . . ?
C20 C8 C9 C10 130.3(5) . . . . ?
C7 C8 C9 C10 -117.9(5) . . . . ?
C14 C9 C10 C11 0.3(7) . . . . ?
C8 C9 C10 C11 175.2(4) . . . . ?
C9 C10 C11 C12 0.8(7) . . . . ?
C9 C10 C11 N6 -176.5(4) . . . . ?
C54 N6 C11 C10 -178.1(5) . . . . ?
C54 N6 C11 C12 4.7(8) . . . . ?
C10 C11 C12 C13 -1.0(7) . . . . ?
N6 C11 C12 C13 176.2(4) . . . . ?
C11 C12 C13 C14 0.1(7) . . . . ?
C12 C13 C14 C9 1.0(7) . . . . ?
C12 C13 C14 C1 -174.1(5) . . . . ?
C10 C9 C14 C13 -1.3(7) . . . . ?
C8 C9 C14 C13 -176.8(4) . . . . ?
C10 C9 C14 C1 174.4(4) . . . . ?
C8 C9 C14 C1 -1.1(6) . . . . ?
C15 C1 C14 C13 -128.6(5) . . . . ?
C2 C1 C14 C13 119.2(5) . . . . ?
C15 C1 C14 C9 55.9(5) . . . . ?
C2 C1 C14 C9 -56.3(5) . . . . ?
C2 C1 C15 C16 -121.0(5) . . . . ?
C14 C1 C15 C16 127.9(4) . . . . ?
C2 C1 C15 C20 55.4(4) . . . . ?
C14 C1 C15 C20 -55.6(5) . . . . ?
C20 C15 C16 C17 -0.9(6) . . . . ?
C1 C15 C16 C17 175.3(4) . . . . ?
C15 C16 C17 C18 -0.2(7) . . . . ?
C16 C17 C18 C19 1.1(7) . . . . ?
C17 C18 C19 C20 -0.9(7) . . . . ?
C18 C19 C20 C15 -0.2(7) . . . . ?
C18 C19 C20 C8 -176.4(4) . . . . ?
C16 C15 C20 C19 1.2(6) . . . . ?
C1 C15 C20 C19 -175.6(4) . . . . ?
C16 C15 C20 C8 177.8(4) . . . . ?
C1 C15 C20 C8 1.1(5) . . . . ?
C7 C8 C20 C19 119.4(5) . . . . ?
C9 C8 C20 C19 -129.3(5) . . . . ?
C7 C8 C20 C15 -57.0(4) . . . . ?
C9 C8 C20 C15 54.3(5) . . . . ?
C5 N1 C21 O1 -0.4(8) . . . . ?
C5 N1 C21 C22 179.4(4) . . . . ?
C26 N2 C22 C23 -0.5(7) . . . . ?
C26 N2 C22 C21 179.7(4) . . . . ?
O1 C21 C22 N2 175.8(5) . . . . ?
N1 C21 C22 N2 -4.0(6) . . . . ?
O1 C21 C22 C23 -4.0(7) . . . . ?
N1 C21 C22 C23 176.2(4) . . . . ?
N2 C22 C23 C24 -0.9(7) . . . . ?
C21 C22 C23 C24 178.9(4) . . . . ?
C22 C23 C24 C25 2.0(7) . . . . ?
C23 C24 C25 C26 -1.6(7) . . . . ?
C22 N2 C26 C25 0.9(7) . . . . ?
C22 N2 C26 C27 -178.8(4) . . . . ?
C24 C25 C26 N2 0.2(7) . . . . ?
C24 C25 C26 C27 179.8(5) . . . . ?
C32 N3 C27 O2 -7.4(9) . . . . ?
C32 N3 C27 C26 170.4(4) . . . . ?
N2 C26 C27 O2 165.8(5) . . . . ?
C25 C26 C27 O2 -13.9(7) . . . . ?
N2 C26 C27 N3 -12.2(6) . . . . ?
C25 C26 C27 N3 168.2(5) . . . . ?
C42 C28 C29 C30 -122.1(6) . . . . ?
C41 C28 C29 C30 125.1(5) . . . . ?
C42 C28 C29 C34 57.5(5) . . . . ?
C41 C28 C29 C34 -55.3(5) . . . . ?
C34 C29 C30 C31 1.2(8) . . . . ?
C28 C29 C30 C31 -179.2(5) . . . . ?
C29 C30 C31 C32 1.1(7) . . . . ?
C30 C31 C32 C33 -1.9(7) . . . . ?
C30 C31 C32 N3 177.7(4) . . . . ?
C27 N3 C32 C31 44.5(7) . . . . ?
C27 N3 C32 C33 -135.9(5) . . . . ?
C31 C32 C33 C34 0.5(7) . . . . ?
N3 C32 C33 C34 -179.1(4) . . . . ?
C32 C33 C34 C29 1.8(7) . . . . ?
C32 C33 C34 C35 -178.3(4) . . . . ?
C30 C29 C34 C33 -2.6(7) . . . . ?
C28 C29 C34 C33 177.7(4) . . . . ?
C30 C29 C34 C35 177.5(4) . . . . ?
C28 C29 C34 C35 -2.2(6) . . . . ?
C33 C34 C35 C36 -122.0(5) . . . . ?
C29 C34 C35 C36 57.8(5) . . . . ?
C33 C34 C35 C47 126.2(5) . . . . ?
C29 C34 C35 C47 -54.0(5) . . . . ?
C47 C35 C36 C37 -129.7(5) . . . . ?
C34 C35 C36 C37 119.3(5) . . . . ?
C47 C35 C36 C41 54.6(5) . . . . ?
C34 C35 C36 C41 -56.3(5) . . . . ?
C41 C36 C37 C38 -2.3(7) . . . . ?
C35 C36 C37 C38 -177.6(4) . . . . ?
C36 C37 C38 C39 -0.8(7) . . . . ?
C36 C37 C38 N4 176.5(4) . . . . ?
C48 N4 C38 C39 -5.0(8) . . . . ?
C48 N4 C38 C37 177.9(5) . . . . ?
C37 C38 C39 C40 1.7(8) . . . . ?
N4 C38 C39 C40 -175.4(5) . . . . ?
C38 C39 C40 C41 0.4(8) . . . . ?
C39 C40 C41 C36 -3.5(7) . . . . ?
C39 C40 C41 C28 177.3(5) . . . . ?
C37 C36 C41 C40 4.5(7) . . . . ?
C35 C36 C41 C40 -179.7(4) . . . . ?
C37 C36 C41 C28 -176.2(4) . . . . ?
C35 C36 C41 C28 -0.4(6) . . . . ?
C42 C28 C41 C40 123.4(5) . . . . ?
C29 C28 C41 C40 -123.5(5) . . . . ?
C42 C28 C41 C36 -55.8(5) . . . . ?
C29 C28 C41 C36 57.2(6) . . . . ?
C41 C28 C42 C47 57.3(5) . . . . ?
C29 C28 C42 C47 -55.0(5) . . . . ?
C41 C28 C42 C43 -122.4(5) . . . . ?
C29 C28 C42 C43 125.3(5) . . . . ?
C47 C42 C43 C44 1.9(7) . . . . ?
C28 C42 C43 C44 -178.4(4) . . . . ?
C42 C43 C44 C45 -0.1(7) . . . . ?
C43 C44 C45 C46 -1.0(8) . . . . ?
C44 C45 C46 C47 0.2(7) . . . . ?
C45 C46 C47 C42 1.6(7) . . . . ?
C45 C46 C47 C35 -178.2(4) . . . . ?
C43 C42 C47 C46 -2.7(7) . . . . ?
C28 C42 C47 C46 177.6(4) . . . . ?
C43 C42 C47 C35 177.1(4) . . . . ?
C28 C42 C47 C35 -2.6(5) . . . . ?
C36 C35 C47 C46 126.7(5) . . . . ?
C34 C35 C47 C46 -123.2(5) . . . . ?
C36 C35 C47 C42 -53.1(5) . . . . ?
C34 C35 C47 C42 57.0(5) . . . . ?
C38 N4 C48 O3 -6.5(8) . . . . ?
C38 N4 C48 C49 171.1(5) . . . . ?
C53 N5 C49 C50 1.6(7) . . . . ?
C53 N5 C49 C48 -175.3(4) . . . . ?
O3 C48 C49 N5 175.7(4) . . . . ?
N4 C48 C49 N5 -2.0(6) . . . . ?
O3 C48 C49 C50 -1.3(7) . . . . ?
N4 C48 C49 C50 -179.0(5) . . . . ?
N5 C49 C50 C51 0.0(8) . . . . ?
C48 C49 C50 C51 176.8(5) . . . . ?
C49 C50 C51 C52 -2.5(8) . . . . ?
C50 C51 C52 C53 3.2(8) . . . . ?
C49 N5 C53 C52 -0.8(7) . . . . ?
C49 N5 C53 C54 174.4(4) . . . . ?
C51 C52 C53 N5 -1.6(8) . . . . ?
C51 C52 C53 C54 -176.9(5) . . . . ?
C11 N6 C54 O4 9.6(9) . . . . ?
C11 N6 C54 C53 -167.7(5) . . . . ?
N5 C53 C54 O4 -169.1(5) . . . . ?
C52 C53 C54 O4 6.4(7) . . . . ?
N5 C53 C54 N6 8.4(7) . . . . ?
C52 C53 C54 N6 -176.1(5) . . . . ?
